data_2201813
loop_
_publ_author_name
'Beckmann, Claus'
'Jones, Peter G.'
'Kirby, Anthony J.'

_publ_section_title
;
 <i>N,N,N</i>',<i>N</i>'-Tetramethylstreptamine 2,4,6-orthoformate
;
_journal_issue 4
_journal_name_full 'Acta Crystallographica Section E'
_journal_page_first o564
_journal_page_last o565
_journal_paper_doi 10.1107/S1600536803006275
_journal_volume 59
_journal_year 2003
_chemical_formula_iupac 'C11 H20 N2 O4'
_chemical_formula_moiety 'C11 H20 N2 O4'
_chemical_formula_sum 'C11 H20 N2 O4'
_chemical_formula_weight 244.29
_chemical_name_systematic
;
rac-(1s,3s,5R,6r,7S,8R,9S)-8,9-bis(dimethylamino)-
2,4,10-trioxatricyclo[3.3.1.1^3,7^]decan-6-ol
;
_space_group_IT_number 2
_symmetry_cell_setting triclinic
_symmetry_space_group_name_Hall '-P 1'
_symmetry_space_group_name_H-M 'P -1'
_atom_sites_solution_hydrogens geom
_atom_sites_solution_primary direct
_atom_sites_solution_secondary difmap
_audit_creation_method SHELXL-97
_cell_angle_alpha 100.386(10)
_cell_angle_beta 104.367(8)
_cell_angle_gamma 105.528(6)
_cell_formula_units_Z 2
_cell_length_a 6.9344(8)
_cell_length_b 7.5439(10)
_cell_length_c 12.1650(16)
_cell_measurement_reflns_used 62
_cell_measurement_temperature 173(2)
_cell_measurement_theta_max 12.5
_cell_measurement_theta_min 3.5
_cell_volume 572.85(13)
_computing_cell_refinement XSCANS
_computing_data_collection 'XSCANS (Fait, 1991)'
_computing_data_reduction XSCANS
_computing_molecular_graphics 'XP (Siemens, 1994)'
_computing_publication_material SHELXL97
_computing_structure_refinement 'SHELXL97 (Sheldrick, 1997)'
_computing_structure_solution 'SHELXS97 (Sheldrick, 1990)'
_diffrn_ambient_temperature 173(2)
_diffrn_measured_fraction_theta_full 0.993
_diffrn_measured_fraction_theta_max 0.993
_diffrn_measurement_device_type 'Siemens P4'
_diffrn_measurement_method \w
_diffrn_radiation_monochromator graphite
_diffrn_radiation_source 'fine-focus sealed tube'
_diffrn_radiation_type MoK\a
_diffrn_radiation_wavelength 0.71073
_diffrn_reflns_av_R_equivalents 0.0155
_diffrn_reflns_av_sigmaI/netI 0.0263
_diffrn_reflns_limit_h_max 8
_diffrn_reflns_limit_h_min -8
_diffrn_reflns_limit_k_max 9
_diffrn_reflns_limit_k_min -9
_diffrn_reflns_limit_l_max 15
_diffrn_reflns_limit_l_min 0
_diffrn_reflns_number 2719
_diffrn_reflns_theta_full 27.49
_diffrn_reflns_theta_max 27.49
_diffrn_reflns_theta_min 3.15
_diffrn_standards_decay_% 0
_diffrn_standards_interval_count 297
_diffrn_standards_number 3
_exptl_absorpt_coefficient_mu 0.108
_exptl_absorpt_correction_type none
_exptl_crystal_colour colourless
_exptl_crystal_density_diffrn 1.416
_exptl_crystal_density_method 'not measured'
_exptl_crystal_description lath
_exptl_crystal_F_000 264
_exptl_crystal_size_max 0.60
_exptl_crystal_size_mid 0.40
_exptl_crystal_size_min 0.20
_refine_diff_density_max 0.309
_refine_diff_density_min -0.191
_refine_ls_extinction_method none
_refine_ls_goodness_of_fit_ref 1.039
_refine_ls_hydrogen_treatment mixed
_refine_ls_matrix_type full
_refine_ls_number_parameters 162
_refine_ls_number_reflns 2598
_refine_ls_number_restraints 0
_refine_ls_restrained_S_all 1.039
_refine_ls_R_factor_all 0.0514
_refine_ls_R_factor_gt 0.0363
_refine_ls_shift/su_max <0.001
_refine_ls_shift/su_mean 0.000
_refine_ls_structure_factor_coef Fsqd
_refine_ls_weighting_details 'calc w = 1/[\s^2^(Fo^2^)+(0.0587P)^2^+0.0004P] where P = (Fo^2^+2Fc^2^)/3'
_refine_ls_weighting_scheme calc
_refine_ls_wR_factor_gt 0.0962
_refine_ls_wR_factor_ref 0.1011
_reflns_number_gt 1931
_reflns_number_total 2598
_reflns_threshold_expression I>2\s(I)
_cod_data_source_file bt6253.cif
_cod_data_source_block 1
_cod_depositor_comments
;
The following automatic conversions were performed:

'_geom_angle_publ_flag' value 'Y' changed to 'y' according to
/home/saulius/struct/CIF-dictionaries/cif_core.dic dictionary named
'cif_core.dic' version 2.4.1 from 2010-06-29 (6 times).

Automatic conversion script
Id: cif_fix_values 1715 2011-07-08 13:25:40Z adriana 
;
_cod_database_code 2201813
_cod_database_fobs_code 2201813

loop_
_symmetry_equiv_pos_as_xyz
'x, y, z'
'-x, -y, -z'

loop_
_atom_site_label
_atom_site_fract_x
_atom_site_fract_y
_atom_site_fract_z
_atom_site_U_iso_or_equiv
_atom_site_adp_type
_atom_site_calc_flag
_atom_site_refinement_flags
_atom_site_occupancy
_atom_site_disorder_assembly
_atom_site_disorder_group
_atom_site_type_symbol
C1 0.6413(2) 0.92014(17) 0.32913(11) 0.0230(3) Uani d . 1 . . C
H1 0.7133 1.0037 0.4112 0.028 Uiso calc R 1 . . H
C3 0.6173(2) 0.90092(18) 0.13162(11) 0.0264(3) Uani d . 1 . . C
H3 0.6753 0.9718 0.0787 0.032 Uiso calc R 1 . . H
C5 0.3007(2) 0.76233(17) 0.17003(10) 0.0206(3) Uani d . 1 . . C
H5 0.1461 0.7425 0.1455 0.025 Uiso calc R 1 . . H
C6 0.4034(2) 0.88180(17) 0.29840(11) 0.0216(3) Uani d . 1 . . C
H6 0.3783 1.0071 0.3039 0.026 Uiso calc R 1 . . H
C7 0.57880(19) 0.61427(17) 0.18939(10) 0.0191(3) Uani d . 1 . . C
H7 0.6126 0.4928 0.1767 0.023 Uiso calc R 1 . . H
C8 0.33725(18) 0.56832(16) 0.14662(10) 0.0180(3) Uani d . 1 . . C
H8 0.2878 0.5131 0.0594 0.022 Uiso calc R 1 . . H
C9 0.69525(19) 0.73382(17) 0.31813(10) 0.0206(3) Uani d . 1 . . C
H9 0.8501 0.7671 0.3307 0.025 Uiso calc R 1 . . H
C11 0.6802(2) 0.4533(2) 0.39120(12) 0.0314(3) Uani d . 1 . . C
H11A 0.5782 0.3669 0.3172 0.038 Uiso calc R 1 . . H
H11B 0.6610 0.3992 0.4567 0.038 Uiso calc R 1 . . H
H11C 0.8235 0.4697 0.3879 0.038 Uiso calc R 1 . . H
C12 0.7873(2) 0.7560(2) 0.52656(12) 0.0326(3) Uani d . 1 . . C
H12A 0.7578 0.6896 0.5858 0.039 Uiso calc R 1 . . H
H12B 0.7630 0.8789 0.5430 0.039 Uiso calc R 1 . . H
H12C 0.9344 0.7777 0.5293 0.039 Uiso calc R 1 . . H
C13 0.0093(2) 0.4228(2) 0.18533(12) 0.0294(3) Uani d . 1 . . C
H13A 0.0113 0.5441 0.2319 0.035 Uiso calc R 1 . . H
H13B -0.0619 0.3180 0.2136 0.035 Uiso calc R 1 . . H
H13C -0.0664 0.4042 0.1024 0.035 Uiso calc R 1 . . H
C14 0.2128(2) 0.23498(18) 0.13637(13) 0.0297(3) Uani d . 1 . . C
H14A 0.1271 0.2038 0.0538 0.036 Uiso calc R 1 . . H
H14B 0.1481 0.1412 0.1740 0.036 Uiso calc R 1 . . H
H14C 0.3549 0.2324 0.1404 0.036 Uiso calc R 1 . . H
N1 0.64703(16) 0.63870(15) 0.40877(9) 0.0220(2) Uani d . 1 . . N
N2 0.22536(16) 0.42613(14) 0.19757(9) 0.0194(2) Uani d . 1 . . N
O2 0.71639(15) 1.01568(12) 0.24746(8) 0.0282(2) Uani d . 1 . . O
O4 0.39874(15) 0.86840(12) 0.09821(8) 0.0258(2) Uani d . 1 . . O
O10 0.66200(14) 0.72883(12) 0.11707(8) 0.0247(2) Uani d . 1 . . O
O1 0.31852(15) 0.79525(13) 0.37780(8) 0.0244(2) Uani d . 1 . . O
H01 0.372(3) 0.711(3) 0.3868(18) 0.062(6) Uiso d . 1 . . H

loop_
_atom_site_aniso_label
_atom_site_aniso_U_11
_atom_site_aniso_U_22
_atom_site_aniso_U_33
_atom_site_aniso_U_12
_atom_site_aniso_U_13
_atom_site_aniso_U_23
C1 0.0279(7) 0.0185(6) 0.0208(6) 0.0027(5) 0.0096(5) 0.0054(5)
C3 0.0359(7) 0.0214(6) 0.0251(7) 0.0069(5) 0.0147(6) 0.0103(5)
C5 0.0252(6) 0.0200(6) 0.0207(6) 0.0095(5) 0.0092(5) 0.0095(5)
C6 0.0308(7) 0.0167(5) 0.0212(6) 0.0101(5) 0.0118(5) 0.0059(5)
C7 0.0237(6) 0.0187(6) 0.0199(6) 0.0081(5) 0.0115(5) 0.0085(5)
C8 0.0220(6) 0.0166(5) 0.0153(5) 0.0068(5) 0.0052(5) 0.0046(4)
C9 0.0186(6) 0.0220(6) 0.0208(6) 0.0046(5) 0.0073(5) 0.0065(5)
C11 0.0403(8) 0.0321(7) 0.0271(7) 0.0147(6) 0.0109(6) 0.0157(6)
C12 0.0324(8) 0.0398(8) 0.0211(7) 0.0094(6) 0.0040(6) 0.0067(6)
C13 0.0228(7) 0.0292(7) 0.0345(7) 0.0056(5) 0.0082(6) 0.0095(6)
C14 0.0375(8) 0.0188(6) 0.0314(7) 0.0074(5) 0.0104(6) 0.0066(5)
N1 0.0211(5) 0.0270(6) 0.0182(5) 0.0069(4) 0.0056(4) 0.0090(4)
N2 0.0200(5) 0.0170(5) 0.0214(5) 0.0052(4) 0.0071(4) 0.0066(4)
O2 0.0359(5) 0.0189(4) 0.0278(5) 0.0010(4) 0.0138(4) 0.0081(4)
O4 0.0361(5) 0.0233(5) 0.0240(5) 0.0119(4) 0.0119(4) 0.0140(4)
O10 0.0323(5) 0.0241(5) 0.0251(5) 0.0096(4) 0.0179(4) 0.0112(4)
O1 0.0307(5) 0.0254(5) 0.0236(5) 0.0121(4) 0.0147(4) 0.0089(4)

loop_
_atom_type_symbol
_atom_type_description
_atom_type_scat_dispersion_real
_atom_type_scat_dispersion_imag
_atom_type_scat_source
C C 0.0033 0.0016 'International Tables Vol C Tables 4.2.6.8 and 6.1.1.4'
H H 0.0000 0.0000 'International Tables Vol C Tables 4.2.6.8 and 6.1.1.4'
N N 0.0061 0.0033 'International Tables Vol C Tables 4.2.6.8 and 6.1.1.4'
O O 0.0106 0.0060 'International Tables Vol C Tables 4.2.6.8 and 6.1.1.4'

loop_
_geom_angle_atom_site_label_1
_geom_angle_atom_site_label_2
_geom_angle_atom_site_label_3
_geom_angle
_geom_angle_publ_flag
O2 C1 C6 108.41(10) ?
O2 C1 C9 107.94(10) ?
C6 C1 C9 111.76(10) ?
O2 C1 H1 109.6 ?
C6 C1 H1 109.6 ?
C9 C1 H1 109.6 ?
O2 C3 O10 111.25(10) ?
O2 C3 O4 110.92(10) ?
O10 C3 O4 111.48(10) ?
O2 C3 H3 107.7 ?
O10 C3 H3 107.7 ?
O4 C3 H3 107.7 ?
O4 C5 C6 107.38(9) ?
O4 C5 C8 106.15(9) ?
C6 C5 C8 113.83(10) ?
O4 C5 H5 109.8 ?
C6 C5 H5 109.8 ?
C8 C5 H5 109.8 ?
O1 C6 C1 111.97(10) ?
O1 C6 C5 113.04(10) ?
C1 C6 C5 107.82(10) ?
O1 C6 H6 107.9 ?
C1 C6 H6 107.9 ?
C5 C6 H6 107.9 ?
O10 C7 C8 106.35(9) ?
O10 C7 C9 105.68(9) ?
C8 C7 C9 116.41(10) ?
O10 C7 H7 109.4 ?
C8 C7 H7 109.4 ?
C9 C7 H7 109.4 ?
N2 C8 C5 115.59(10) ?
N2 C8 C7 113.06(9) ?
C5 C8 C7 105.67(9) ?
N2 C8 H8 107.4 ?
C5 C8 H8 107.4 ?
C7 C8 H8 107.4 ?
N1 C9 C1 111.41(10) ?
N1 C9 C7 115.34(10) ?
C1 C9 C7 106.12(10) ?
N1 C9 H9 107.9 ?
C1 C9 H9 107.9 ?
C7 C9 H9 107.9 ?
N1 C11 H11A 109.5 ?
N1 C11 H11B 109.5 ?
H11A C11 H11B 109.5 ?
N1 C11 H11C 109.5 ?
H11A C11 H11C 109.5 ?
H11B C11 H11C 109.5 ?
N1 C12 H12A 109.5 ?
N1 C12 H12B 109.5 ?
H12A C12 H12B 109.5 ?
N1 C12 H12C 109.5 ?
H12A C12 H12C 109.5 ?
H12B C12 H12C 109.5 ?
N2 C13 H13A 109.5 ?
N2 C13 H13B 109.5 ?
H13A C13 H13B 109.5 ?
N2 C13 H13C 109.5 ?
H13A C13 H13C 109.5 ?
H13B C13 H13C 109.5 ?
N2 C14 H14A 109.5 ?
N2 C14 H14B 109.5 ?
H14A C14 H14B 109.5 ?
N2 C14 H14C 109.5 ?
H14A C14 H14C 109.5 ?
H14B C14 H14C 109.5 ?
C11 N1 C12 107.41(10) y
C11 N1 C9 111.14(10) y
C12 N1 C9 110.08(10) y
C13 N2 C14 106.91(10) y
C13 N2 C8 112.89(9) y
C14 N2 C8 109.32(10) y
C3 O2 C1 110.54(9) ?
C3 O4 C5 111.23(9) ?
C3 O10 C7 111.37(9) ?
C6 O1 H01 105.6(14) ?

loop_
_geom_bond_atom_site_label_1
_geom_bond_atom_site_label_2
_geom_bond_site_symmetry_2
_geom_bond_distance
_geom_bond_publ_flag
C1 O2 . 1.4464(14) ?
C1 C6 . 1.5308(18) ?
C1 C9 . 1.5403(17) ?
C1 H1 . 1.0000 ?
C3 O2 . 1.4030(16) ?
C3 O10 . 1.4045(15) ?
C3 O4 . 1.4076(16) ?
C3 H3 . 1.0000 ?
C5 O4 . 1.4566(14) ?
C5 C6 . 1.5346(17) ?
C5 C8 . 1.5401(16) ?
C5 H5 . 1.0000 ?
C6 O1 . 1.4176(15) ?
C6 H6 . 1.0000 ?
C7 O10 . 1.4536(14) ?
C7 C8 . 1.5454(16) ?
C7 C9 . 1.5464(17) ?
C7 H7 . 1.0000 ?
C8 N2 . 1.4729(14) y
C8 H8 . 1.0000 ?
C9 N1 . 1.4772(15) y
C9 H9 . 1.0000 ?
C11 N1 . 1.4639(17) y
C11 H11A . 0.9800 ?
C11 H11B . 0.9800 ?
C11 H11C . 0.9800 ?
C12 N1 . 1.4740(17) y
C12 H12A . 0.9800 ?
C12 H12B . 0.9800 ?
C12 H12C . 0.9800 ?
C13 N2 . 1.4613(16) y
C13 H13A . 0.9800 ?
C13 H13B . 0.9800 ?
C13 H13C . 0.9800 ?
C14 N2 . 1.4680(16) y
C14 H14A . 0.9800 ?
C14 H14B . 0.9800 ?
C14 H14C . 0.9800 ?
O1 H01 . 0.83(2) ?

loop_
_geom_hbond_atom_site_label_D
_geom_hbond_atom_site_label_H
_geom_hbond_atom_site_label_A
_geom_hbond_site_symmetry_A
_geom_hbond_distance_DH
_geom_hbond_distance_HA
_geom_hbond_distance_DA
_geom_hbond_angle_DHA
O1 H01 N1 . 0.83(2) 2.09(2) 2.8109(15) 145.8(19)
C13 H13B O2 1_445 0.98 2.55 3.5198(16) 170
C3 H3 O4 2_675 1.00 2.66 3.5442(16) 148

loop_
_geom_torsion_atom_site_label_1
_geom_torsion_atom_site_label_2
_geom_torsion_atom_site_label_3
_geom_torsion_atom_site_label_4
_geom_torsion
O2 C1 C6 O1 -177.51(9)
C9 C1 C6 O1 63.65(13)
O2 C1 C6 C5 57.54(12)
C9 C1 C6 C5 -61.30(12)
O4 C5 C6 O1 178.93(9)
C8 C5 C6 O1 -63.89(14)
O4 C5 C6 C1 -56.76(12)
C8 C5 C6 C1 60.43(13)
O4 C5 C8 N2 -171.75(9)
C6 C5 C8 N2 70.35(13)
O4 C5 C8 C7 62.42(11)
C6 C5 C8 C7 -55.48(13)
O10 C7 C8 N2 170.35(9)
C9 C7 C8 N2 -72.25(13)
O10 C7 C8 C5 -62.27(11)
C9 C7 C8 C5 55.13(12)
O2 C1 C9 N1 173.10(9)
C6 C1 C9 N1 -67.77(12)
O2 C1 C9 C7 -60.60(12)
C6 C1 C9 C7 58.52(12)
O10 C7 C9 N1 -175.63(9)
C8 C7 C9 N1 66.60(13)
O10 C7 C9 C1 60.49(11)
C8 C7 C9 C1 -57.27(13)
C1 C9 N1 C11 174.75(10)
C7 C9 N1 C11 53.70(14)
C1 C9 N1 C12 -66.39(13)
C7 C9 N1 C12 172.57(10)
C5 C8 N2 C13 41.44(14)
C7 C8 N2 C13 163.41(10)
C5 C8 N2 C14 160.30(10)
C7 C8 N2 C14 -77.74(12)
O10 C3 O2 C1 -61.52(13)
O4 C3 O2 C1 63.19(12)
C6 C1 O2 C3 -60.45(12)
C9 C1 O2 C3 60.78(12)
O2 C3 O4 C5 -63.43(12)
O10 C3 O4 C5 61.14(12)
C6 C5 O4 C3 59.94(12)
C8 C5 O4 C3 -62.16(12)
O2 C3 O10 C7 63.46(13)
O4 C3 O10 C7 -60.93(12)
C8 C7 O10 C3 61.70(12)
C9 C7 O10 C3 -62.62(12)
